data_4079338
loop_
_publ_author_name
'Lo, Yih-Hsing'
'Wang, Tsang-Hsiu'
'Lee, Chia-Yi'
'Feng, Ying-Hsuan'

_publ_section_title
;
 Preparation, Characterization, and Reactivity of Azido Complex Containing
 a Tp(tBuNC)(PPh3)Ru Fragment and Ruthenium-Catalyzed Cycloaddition of
 Organic Azides with Alkynes in Organic and Aqueous Media
;
_journal_issue 19
_journal_name_full Organometallics
_journal_page_first 6887
_journal_paper_doi 10.1021/om300687a
_journal_volume 31
_journal_year 2012
_chemical_formula_moiety 'C52 H76 B2 Br2 N18 O3 Ru2'
_chemical_formula_sum 'C52 H76 B2 Br2 N18 O3 Ru2'
_chemical_formula_weight 1384.89
_chemical_name_systematic
;
 ?
;
_space_group_IT_number 14
_symmetry_cell_setting monoclinic
_symmetry_space_group_name_Hall '-P 2ybc'
_symmetry_space_group_name_H-M 'P 1 21/c 1'
_atom_sites_solution_hydrogens geom
_atom_sites_solution_primary direct
_atom_sites_solution_secondary difmap
_audit_creation_method SHELXL-97
_cell_angle_alpha 90.00
_cell_angle_beta 98.5050(10)
_cell_angle_gamma 90.00
_cell_formula_units_Z 2
_cell_length_a 11.9095(3)
_cell_length_b 14.7757(3)
_cell_length_c 18.7027(5)
_cell_measurement_reflns_used 22635
_cell_measurement_temperature 200(2)
_cell_measurement_theta_max 25.028
_cell_measurement_theta_min 2.037
_cell_volume 3254.94(14)
_computing_cell_refinement 'HKL Scalepack (Otwinowski & Minor 1997)'
_computing_data_collection 'Collect (Nonius BV, 1997-2000)'
_computing_data_reduction 'HKL Denzo and Scalepack'
_computing_molecular_graphics 'Ortep-3 for Windows (Farrugia, 1997)'
_computing_publication_material 'WinGX publication routines (Farrugia, 1999)'
_computing_structure_refinement 'SHELXL-97 (Sheldrick, 1997)'
_computing_structure_solution 'SHELXS-86 (Sheldrick, 1986)'
_diffrn_ambient_temperature 200(2)
_diffrn_detector_area_resol_mean 9
_diffrn_measured_fraction_theta_full 0.998
_diffrn_measured_fraction_theta_max 0.998
_diffrn_measurement_device_type KappaCCD
_diffrn_measurement_method 'CCD rotation images, thick slices'
_diffrn_radiation_monochromator graphite
_diffrn_radiation_source 'fine-focus sealed tube'
_diffrn_radiation_type MoK\a
_diffrn_radiation_wavelength 0.71073
_diffrn_reflns_av_R_equivalents 0.1111
_diffrn_reflns_av_sigmaI/netI 0.1028
_diffrn_reflns_limit_h_max 14
_diffrn_reflns_limit_h_min -14
_diffrn_reflns_limit_k_max 17
_diffrn_reflns_limit_k_min -15
_diffrn_reflns_limit_l_max 22
_diffrn_reflns_limit_l_min -22
_diffrn_reflns_number 21077
_diffrn_reflns_theta_full 25.04
_diffrn_reflns_theta_max 25.04
_diffrn_reflns_theta_min 2.20
_exptl_absorpt_coefficient_mu 1.744
_exptl_absorpt_correction_T_max 0.8995
_exptl_absorpt_correction_T_min 0.7624
_exptl_absorpt_correction_type multi-scan
_exptl_absorpt_process_details
;
 ?
;
_exptl_crystal_colour 'pale brown'
_exptl_crystal_density_diffrn 1.413
_exptl_crystal_density_method 'not measured'
_exptl_crystal_description prism
_exptl_crystal_F_000 1412
_exptl_crystal_size_max 0.23
_exptl_crystal_size_mid 0.14
_exptl_crystal_size_min 0.08
_refine_diff_density_max 1.690
_refine_diff_density_min -1.164
_refine_diff_density_rms 0.187
_refine_ls_extinction_method none
_refine_ls_goodness_of_fit_ref 1.032
_refine_ls_hydrogen_treatment constr
_refine_ls_matrix_type full
_refine_ls_number_parameters 360
_refine_ls_number_reflns 5748
_refine_ls_number_restraints 0
_refine_ls_restrained_S_all 1.032
_refine_ls_R_factor_all 0.1162
_refine_ls_R_factor_gt 0.0663
_refine_ls_shift/su_max 0.005
_refine_ls_shift/su_mean 0.000
_refine_ls_structure_factor_coef Fsqd
_refine_ls_weighting_details 'calc w=1/[\s^2^(Fo^2^)+(0.1159P)^2^+0.6324P] where P=(Fo^2^+2Fc^2^)/3'
_refine_ls_weighting_scheme calc
_refine_ls_wR_factor_gt 0.1736
_refine_ls_wR_factor_ref 0.2028
_reflns_number_gt 3675
_reflns_number_total 5748
_reflns_threshold_expression >2sigma(I)
_cod_data_source_file om300687a_si_003.cif
_cod_data_source_block 12c
_cod_original_sg_symbol_H-M 'P 21/c'
_cod_database_code 4079338

loop_
_symmetry_equiv_pos_as_xyz
'x, y, z'
'-x, y+1/2, -z+1/2'
'-x, -y, -z'
'x, -y-1/2, z-1/2'

loop_
_atom_site_label
_atom_site_type_symbol
_atom_site_fract_x
_atom_site_fract_y
_atom_site_fract_z
_atom_site_U_iso_or_equiv
_atom_site_adp_type
_atom_site_occupancy
_atom_site_symmetry_multiplicity
_atom_site_calc_flag
_atom_site_refinement_flags
_atom_site_disorder_assembly
_atom_site_disorder_group
Ru1 Ru 0.10496(5) 0.70994(4) 0.13400(3) 0.0324(2) Uani 1 1 d . . .
Br1 Br 0.52950(9) 0.18450(8) 0.26672(7) 0.0773(4) Uani 0.95 1 d P A 1
Br1' Br 0.4885(14) 0.2307(11) 0.2232(9) 0.043(4) Uiso 0.05 1 d P B 2
O1 O 0.3851(7) 0.3005(6) 0.1337(4) 0.112(3) Uani 1 1 d . C 9
H1C H 0.3867 0.3007 0.0885 0.134 Uiso 1 1 d R C 9
H1D H 0.3602 0.3517 0.1450 0.134 Uiso 1 1 d R C 9
O2 O 0.3516(9) 0.4806(8) 0.1733(9) 0.083(5) Uani 0.50 1 d P . .
H2A H 0.4095 0.5093 0.1478 0.100 Uiso 0.50 1 d PR . .
H2B H 0.3358 0.5101 0.2150 0.100 Uiso 0.50 1 d PR . .
N1 N 0.0138(5) 0.7585(4) 0.0376(3) 0.0343(14) Uani 1 1 d . . .
N2 N -0.0948(5) 0.7329(4) 0.0188(3) 0.0365(14) Uani 1 1 d . . .
N3 N -0.0406(5) 0.7402(4) 0.1808(3) 0.0343(14) Uani 1 1 d . . .
N4 N -0.1451(5) 0.7203(4) 0.1442(3) 0.0366(14) Uani 1 1 d . . .
N5 N 0.0249(5) 0.5843(4) 0.1067(3) 0.0364(14) Uani 1 1 d . . .
N6 N -0.0885(5) 0.5832(4) 0.0805(3) 0.0365(14) Uani 1 1 d . . .
N7 N 0.2206(5) 0.8919(4) 0.1808(3) 0.0432(16) Uani 1 1 d . D .
N8 N 0.3031(6) 0.6847(4) 0.0462(4) 0.0544(18) Uani 1 1 d . . .
N9 N 0.1830(5) 0.6513(4) 0.2274(3) 0.0378(15) Uani 1 1 d . . .
H9' H 0.2556 0.6634 0.2401 0.045 Uiso 1 1 calc R . .
C1 C 0.0408(8) 0.8063(4) -0.0179(4) 0.045(2) Uani 1 1 d . . .
H1 H 0.1121 0.8349 -0.0186 0.054 Uiso 1 1 calc R . .
C2 C -0.0461(8) 0.8091(5) -0.0728(4) 0.046(2) Uani 1 1 d . . .
H2 H -0.0474 0.8371 -0.1187 0.055 Uiso 1 1 calc R . .
C3 C -0.1315(8) 0.7628(5) -0.0482(4) 0.050(2) Uani 1 1 d . . .
H3 H -0.2052 0.7533 -0.0744 0.060 Uiso 1 1 calc R . .
C4 C -0.0583(7) 0.7846(5) 0.2415(4) 0.0420(19) Uani 1 1 d . . .
H4 H -0.0003 0.8080 0.2770 0.050 Uiso 1 1 calc R . .
C5 C -0.1738(7) 0.7908(5) 0.2441(5) 0.050(2) Uani 1 1 d . . .
H5 H -0.2096 0.8177 0.2810 0.060 Uiso 1 1 calc R . .
C6 C -0.2249(7) 0.7502(6) 0.1826(4) 0.049(2) Uani 1 1 d . . .
H6 H -0.3045 0.7439 0.1687 0.058 Uiso 1 1 calc R . .
C7 C 0.0600(7) 0.4977(5) 0.1087(4) 0.0428(19) Uani 1 1 d . . .
H7 H 0.1355 0.4781 0.1247 0.051 Uiso 1 1 calc R . .
C8 C -0.0299(8) 0.4418(5) 0.0840(4) 0.048(2) Uani 1 1 d . . .
H8 H -0.0289 0.3778 0.0799 0.058 Uiso 1 1 calc R . .
C9 C -0.1201(7) 0.4979(5) 0.0666(4) 0.046(2) Uani 1 1 d . . .
H9 H -0.1948 0.4790 0.0475 0.055 Uiso 1 1 calc R . .
C10 C 0.1765(6) 0.8253(6) 0.1621(4) 0.0404(18) Uani 1 1 d . . .
C11 C 0.2940(6) 0.9690(5) 0.2024(4) 0.0435(19) Uani 1 1 d . . .
C12' C 0.377(4) 0.945(3) 0.277(3) 0.097(5) Uiso 0.30 1 d P D 3
H12A H 0.4260 0.9971 0.2916 0.146 Uiso 0.30 1 calc PR D 3
H12B H 0.4241 0.8926 0.2688 0.146 Uiso 0.30 1 calc PR D 3
H12C H 0.3312 0.9310 0.3147 0.146 Uiso 0.30 1 calc PR D 3
C12 C 0.3224(15) 0.9654(13) 0.2853(10) 0.097(5) Uiso 0.70 1 d P D 4
H12D H 0.3716 1.0165 0.3024 0.146 Uiso 0.70 1 calc PR D 4
H12E H 0.3616 0.9085 0.2998 0.146 Uiso 0.70 1 calc PR D 4
H12F H 0.2521 0.9689 0.3066 0.146 Uiso 0.70 1 calc PR D 4
C13 C 0.3991(11) 0.9619(9) 0.1643(7) 0.067(4) Uiso 0.70 1 d P D 5
H13A H 0.4497 1.0132 0.1783 0.101 Uiso 0.70 1 calc PR D 5
H13B H 0.3756 0.9626 0.1118 0.101 Uiso 0.70 1 calc PR D 5
H13C H 0.4393 0.9052 0.1783 0.101 Uiso 0.70 1 calc PR D 5
C13' C 0.416(3) 0.935(2) 0.231(2) 0.066(9) Uiso 0.30 1 d P D 6
H13D H 0.4652 0.9866 0.2453 0.100 Uiso 0.30 1 calc PR D 6
H13E H 0.4453 0.9015 0.1920 0.100 Uiso 0.30 1 calc PR D 6
H13F H 0.4137 0.8947 0.2721 0.100 Uiso 0.30 1 calc PR D 6
C14' C 0.219(2) 1.0303(19) 0.2524(15) 0.057(7) Uiso 0.30 1 d P D 7
H14A H 0.2629 1.0843 0.2698 0.085 Uiso 0.30 1 calc PR D 7
H14B H 0.2036 0.9944 0.2938 0.085 Uiso 0.30 1 calc PR D 7
H14C H 0.1478 1.0485 0.2233 0.085 Uiso 0.30 1 calc PR D 7
C14 C 0.2384(14) 1.0528(10) 0.1791(9) 0.085(4) Uiso 0.70 1 d P D 8
H14D H 0.2894 1.1036 0.1943 0.127 Uiso 0.70 1 calc PR D 8
H14E H 0.1689 1.0590 0.2009 0.127 Uiso 0.70 1 calc PR D 8
H14F H 0.2192 1.0528 0.1263 0.127 Uiso 0.70 1 calc PR D 8
C15 C 0.2316(7) 0.6881(5) 0.0821(4) 0.0410(19) Uani 1 1 d . . .
C16 C 0.3928(9) 0.6954(6) 0.0026(6) 0.069(3) Uani 1 1 d . . .
C17 C 0.3327(11) 0.7112(8) -0.0763(8) 0.110(3) Uani 1 1 d . . .
H17A H 0.2889 0.7675 -0.0784 0.165 Uiso 1 1 calc R . .
H17B H 0.2815 0.6604 -0.0911 0.165 Uiso 1 1 calc R . .
H17C H 0.3899 0.7155 -0.1088 0.165 Uiso 1 1 calc R . .
C18 C 0.4608(9) 0.7763(7) 0.0282(6) 0.087(3) Uani 1 1 d . . .
H18A H 0.4121 0.8301 0.0227 0.131 Uiso 1 1 calc R . .
H18B H 0.5227 0.7837 -0.0004 0.131 Uiso 1 1 calc R . .
H18C H 0.4925 0.7686 0.0793 0.131 Uiso 1 1 calc R . .
C19 C 0.4598(10) 0.6117(8) 0.0070(8) 0.110(3) Uani 1 1 d . . .
H19A H 0.4108 0.5611 -0.0114 0.165 Uiso 1 1 calc R . .
H19B H 0.4922 0.6002 0.0574 0.165 Uiso 1 1 calc R . .
H19C H 0.5212 0.6181 -0.0223 0.165 Uiso 1 1 calc R . .
C20 C 0.1371(7) 0.5984(5) 0.2698(4) 0.0422(18) Uani 1 1 d . . .
H20 H 0.0572 0.5909 0.2582 0.051 Uiso 1 1 calc R . .
C21 C 0.1906(6) 0.5491(5) 0.3324(4) 0.0395(18) Uani 1 1 d . . .
C22 C 0.1200(7) 0.4959(5) 0.3712(4) 0.049(2) Uani 1 1 d . . .
H22 H 0.0403 0.4957 0.3560 0.059 Uiso 1 1 calc R . .
C23 C 0.1630(8) 0.4469(5) 0.4280(5) 0.058(2) Uani 1 1 d . . .
H23 H 0.1134 0.4124 0.4527 0.069 Uiso 1 1 calc R . .
C24 C 0.2763(9) 0.4449(6) 0.4516(5) 0.066(3) Uani 1 1 d . . .
H24 H 0.3062 0.4084 0.4918 0.079 Uiso 1 1 calc R . .
C25 C 0.3480(9) 0.4973(7) 0.4159(5) 0.072(3) Uani 1 1 d . . .
H25 H 0.4272 0.4978 0.4327 0.087 Uiso 1 1 calc R . .
C26 C 0.3053(7) 0.5484(6) 0.3564(4) 0.054(2) Uani 1 1 d . . .
H26 H 0.3551 0.5832 0.3321 0.065 Uiso 1 1 calc R . .
B1 B -0.1536(8) 0.6732(6) 0.0716(5) 0.041(2) Uani 1 1 d . . .
H1' H -0.2350 0.6624 0.0512 0.049 Uiso 1 1 calc R . .

loop_
_atom_site_aniso_label
_atom_site_aniso_U_11
_atom_site_aniso_U_22
_atom_site_aniso_U_33
_atom_site_aniso_U_23
_atom_site_aniso_U_13
_atom_site_aniso_U_12
Ru1 0.0357(4) 0.0296(3) 0.0336(3) 0.0015(3) 0.0107(2) 0.0000(3)
Br1 0.0455(6) 0.0779(8) 0.1084(10) -0.0296(7) 0.0110(6) -0.0025(5)
O1 0.083(6) 0.177(9) 0.077(5) -0.004(5) 0.020(4) -0.012(5)
O2 0.017(6) 0.054(7) 0.173(14) -0.017(8) -0.007(7) 0.005(5)
N1 0.045(4) 0.023(3) 0.038(3) 0.000(3) 0.017(3) -0.001(3)
N2 0.039(4) 0.034(3) 0.037(3) -0.003(3) 0.009(3) -0.001(3)
N3 0.040(4) 0.030(3) 0.033(3) 0.003(3) 0.006(3) 0.005(3)
N4 0.036(3) 0.039(3) 0.037(3) 0.002(3) 0.011(3) 0.008(3)
N5 0.043(4) 0.034(3) 0.033(3) 0.001(3) 0.009(3) 0.002(3)
N6 0.045(4) 0.032(3) 0.035(3) -0.004(3) 0.013(3) -0.007(3)
N7 0.046(4) 0.036(4) 0.050(4) -0.005(3) 0.013(3) -0.012(3)
N8 0.052(4) 0.045(4) 0.073(5) -0.001(4) 0.029(4) 0.002(3)
N9 0.036(4) 0.034(3) 0.045(4) 0.002(3) 0.011(3) 0.003(3)
C1 0.066(6) 0.028(4) 0.045(5) 0.002(3) 0.025(4) -0.001(4)
C2 0.072(6) 0.035(4) 0.032(4) 0.006(3) 0.008(4) 0.006(4)
C3 0.073(6) 0.039(5) 0.036(4) -0.004(4) 0.002(4) 0.011(4)
C4 0.060(5) 0.039(4) 0.028(4) 0.001(3) 0.012(4) 0.006(4)
C5 0.049(5) 0.057(5) 0.050(5) 0.003(4) 0.024(4) 0.015(4)
C6 0.038(5) 0.059(5) 0.051(5) 0.012(4) 0.016(4) 0.007(4)
C7 0.055(5) 0.038(4) 0.038(4) 0.004(4) 0.016(4) 0.013(4)
C8 0.079(6) 0.023(4) 0.046(5) -0.002(3) 0.022(4) -0.004(4)
C9 0.048(5) 0.050(5) 0.043(5) -0.009(4) 0.018(4) -0.013(4)
C10 0.039(5) 0.045(5) 0.038(4) 0.008(4) 0.010(4) 0.004(4)
C11 0.049(5) 0.037(4) 0.042(4) -0.001(3) -0.001(4) 0.005(4)
C15 0.046(5) 0.031(4) 0.048(5) -0.002(3) 0.016(4) 0.000(3)
C16 0.072(7) 0.055(6) 0.093(8) -0.015(5) 0.051(6) -0.017(5)
C17 0.106(7) 0.088(6) 0.154(9) -0.003(6) 0.081(7) -0.011(5)
C18 0.087(8) 0.085(8) 0.099(8) -0.016(7) 0.045(7) -0.028(7)
C19 0.106(7) 0.088(6) 0.154(9) -0.003(6) 0.081(7) -0.011(5)
C20 0.038(4) 0.039(4) 0.050(5) 0.002(4) 0.009(4) 0.002(4)
C21 0.041(5) 0.043(4) 0.036(4) -0.004(3) 0.012(4) 0.006(4)
C22 0.047(5) 0.048(5) 0.052(5) 0.003(4) 0.007(4) -0.003(4)
C23 0.061(6) 0.043(5) 0.069(6) 0.017(4) 0.011(5) 0.006(4)
C24 0.095(8) 0.056(6) 0.049(5) 0.008(4) 0.018(5) 0.003(6)
C25 0.063(6) 0.090(8) 0.060(6) 0.016(5) -0.005(5) 0.011(6)
C26 0.047(5) 0.065(6) 0.048(5) 0.015(4) 0.001(4) -0.006(4)
B1 0.037(5) 0.042(5) 0.041(5) -0.001(4) 0.003(4) -0.002(4)

loop_
_atom_type_symbol
_atom_type_description
_atom_type_scat_dispersion_real
_atom_type_scat_dispersion_imag
_atom_type_scat_source
C C 0.0033 0.0016 'International Tables Vol C Tables 4.2.6.8 and 6.1.1.4'
H H 0.0000 0.0000 'International Tables Vol C Tables 4.2.6.8 and 6.1.1.4'
Ru Ru -1.2594 0.8363 'International Tables Vol C Tables 4.2.6.8 and 6.1.1.4'
N N 0.0061 0.0033 'International Tables Vol C Tables 4.2.6.8 and 6.1.1.4'
P P 0.1023 0.0942 'International Tables Vol C Tables 4.2.6.8 and 6.1.1.4'
B B 0.0013 0.0007 'International Tables Vol C Tables 4.2.6.8 and 6.1.1.4'
Br Br -0.2901 2.4595 'International Tables Vol C Tables 4.2.6.8 and 6.1.1.4'
O O 0.0106 0.0060 'International Tables Vol C Tables 4.2.6.8 and 6.1.1.4'

loop_
_geom_angle_atom_site_label_1
_geom_angle_atom_site_label_2
_geom_angle_atom_site_label_3
_geom_angle
C15 Ru1 C10 86.5(3)
C15 Ru1 N9 93.9(3)
C10 Ru1 N9 90.8(3)
C15 Ru1 N1 88.2(3)
C10 Ru1 N1 94.8(3)
N9 Ru1 N1 174.1(2)
C15 Ru1 N3 174.2(3)
C10 Ru1 N3 93.3(3)
N9 Ru1 N3 91.9(2)
N1 Ru1 N3 86.1(2)
C15 Ru1 N5 95.1(3)
C10 Ru1 N5 178.1(3)
N9 Ru1 N5 88.1(2)
N1 Ru1 N5 86.2(2)
N3 Ru1 N5 85.2(2)
H1C O1 H1D 107.7
H2A O2 H2B 116.2
C1 N1 N2 106.2(6)
C1 N1 Ru1 134.4(6)
N2 N1 Ru1 119.1(4)
C3 N2 N1 108.6(6)
C3 N2 B1 131.5(7)
N1 N2 B1 119.8(6)
C4 N3 N4 106.4(6)
C4 N3 Ru1 133.8(5)
N4 N3 Ru1 119.6(4)
C6 N4 N3 109.0(6)
C6 N4 B1 132.0(7)
N3 N4 B1 119.0(6)
C7 N5 N6 106.6(6)
C7 N5 Ru1 134.5(5)
N6 N5 Ru1 118.9(4)
C9 N6 N5 108.5(6)
C9 N6 B1 132.5(7)
N5 N6 B1 119.0(6)
C10 N7 C11 170.3(8)
C15 N8 C16 171.1(8)
C20 N9 Ru1 126.9(5)
C20 N9 H9' 116.6
Ru1 N9 H9' 116.6
N1 C1 C2 111.3(8)
N1 C1 H1 124.3
C2 C1 H1 124.3
C1 C2 C3 104.8(7)
C1 C2 H2 127.6
C3 C2 H2 127.6
N2 C3 C2 109.0(7)
N2 C3 H3 125.5
C2 C3 H3 125.5
N3 C4 C5 109.8(7)
N3 C4 H4 125.1
C5 C4 H4 125.1
C6 C5 C4 105.3(7)
C6 C5 H5 127.4
C4 C5 H5 127.4
N4 C6 C5 109.5(7)
N4 C6 H6 125.3
C5 C6 H6 125.3
N5 C7 C8 109.8(7)
N5 C7 H7 125.1
C8 C7 H7 125.1
C9 C8 C7 105.3(7)
C9 C8 H8 127.4
C7 C8 H8 127.4
N6 C9 C8 109.9(7)
N6 C9 H9 125.1
C8 C9 H9 125.1
N7 C10 Ru1 177.6(7)
C14 C11 N7 111.0(8)
C14 C11 C13 106.8(10)
N7 C11 C13 108.4(7)
C14 C11 C12 110.9(11)
N7 C11 C12 106.6(9)
C13 C11 C12 113.2(9)
C14 C11 C13' 138.3(15)
N7 C11 C13' 109.4(13)
C13 C11 C13' 49.4(14)
C12 C11 C13' 66.0(14)
C14 C11 C12' 129.9(18)
N7 C11 C12' 109.4(17)
C13 C11 C12' 87.0(19)
C12 C11 C12' 27.5(18)
C13' C11 C12' 38.5(17)
C14 C11 C14' 55.8(11)
N7 C11 C14' 103.6(11)
C13 C11 C14' 147.7(12)
C12 C11 C14' 60.3(11)
C13' C11 C14' 122.7(17)
C12' C11 C14' 87(2)
C11 C12' H12A 109.5
C11 C12' H12B 109.5
H12A C12' H12B 109.5
C11 C12' H12C 109.5
H12A C12' H12C 109.5
H12B C12' H12C 109.5
C11 C12 H12D 109.5
C11 C12 H12E 109.5
H12D C12 H12E 109.5
C11 C12 H12F 109.5
H12D C12 H12F 109.5
H12E C12 H12F 109.5
C11 C13 H13A 109.5
C11 C13 H13B 109.5
H13A C13 H13B 109.5
C11 C13 H13C 109.5
H13A C13 H13C 109.5
H13B C13 H13C 109.5
C11 C13' H13D 109.5
C11 C13' H13E 109.5
H13D C13' H13E 109.5
C11 C13' H13F 109.5
H13D C13' H13F 109.5
H13E C13' H13F 109.5
C11 C14' H14A 109.5
C11 C14' H14B 109.5
H14A C14' H14B 109.5
C11 C14' H14C 109.5
H14A C14' H14C 109.5
H14B C14' H14C 109.5
C11 C14 H14D 109.5
C11 C14 H14E 109.5
H14D C14 H14E 109.5
C11 C14 H14F 109.5
H14D C14 H14F 109.5
H14E C14 H14F 109.5
N8 C15 Ru1 171.5(7)
N8 C16 C19 108.5(8)
N8 C16 C18 108.7(8)
C19 C16 C18 113.3(10)
N8 C16 C17 106.0(9)
C19 C16 C17 110.3(10)
C18 C16 C17 109.7(9)
C16 C17 H17A 109.5
C16 C17 H17B 109.5
H17A C17 H17B 109.5
C16 C17 H17C 109.5
H17A C17 H17C 109.5
H17B C17 H17C 109.5
C16 C18 H18A 109.5
C16 C18 H18B 109.5
H18A C18 H18B 109.5
C16 C18 H18C 109.5
H18A C18 H18C 109.5
H18B C18 H18C 109.5
C16 C19 H19A 109.5
C16 C19 H19B 109.5
H19A C19 H19B 109.5
C16 C19 H19C 109.5
H19A C19 H19C 109.5
H19B C19 H19C 109.5
N9 C20 C21 128.8(7)
N9 C20 H20 115.6
C21 C20 H20 115.6
C26 C21 C22 117.6(7)
C26 C21 C20 124.5(7)
C22 C21 C20 117.9(7)
C23 C22 C21 121.5(8)
C23 C22 H22 119.2
C21 C22 H22 119.2
C22 C23 C24 121.4(9)
C22 C23 H23 119.3
C24 C23 H23 119.3
C23 C24 C25 118.8(9)
C23 C24 H24 120.6
C25 C24 H24 120.6
C26 C25 C24 120.8(9)
C26 C25 H25 119.6
C24 C25 H25 119.6
C21 C26 C25 119.9(8)
C21 C26 H26 120.1
C25 C26 H26 120.1
N4 B1 N6 109.6(6)
N4 B1 N2 109.2(6)
N6 B1 N2 106.8(6)
N4 B1 H1' 110.4
N6 B1 H1' 110.4
N2 B1 H1' 110.4

loop_
_geom_bond_atom_site_label_1
_geom_bond_atom_site_label_2
_geom_bond_distance
Ru1 C15 1.938(9)
Ru1 C10 1.943(9)
Ru1 N9 2.047(6)
Ru1 N1 2.089(6)
Ru1 N3 2.102(6)
Ru1 N5 2.115(6)
O1 H1C 0.8500
O1 H1D 0.8501
O2 H2A 0.9891
O2 H2B 0.9360
N1 C1 1.334(9)
N1 N2 1.344(8)
N2 C3 1.341(9)
N2 B1 1.564(11)
N3 C4 1.356(9)
N3 N4 1.361(8)
N4 C6 1.347(9)
N4 B1 1.515(10)
N5 C7 1.345(9)
N5 N6 1.366(8)
N6 C9 1.330(9)
N6 B1 1.536(10)
N7 C10 1.146(9)
N7 C11 1.456(10)
N8 C15 1.161(10)
N8 C16 1.444(11)
N9 C20 1.290(9)
N9 H9' 0.8800
C1 C2 1.347(11)
C1 H1 0.9500
C2 C3 1.361(12)
C2 H2 0.9500
C3 H3 0.9500
C4 C5 1.386(11)
C4 H4 0.9500
C5 C6 1.359(12)
C5 H5 0.9500
C6 H6 0.9500
C7 C8 1.376(10)
C7 H7 0.9500
C8 C9 1.358(11)
C8 H8 0.9500
C9 H9 0.9500
C11 C14 1.441(15)
C11 C13 1.533(15)
C11 C12 1.538(19)
C11 C13' 1.55(3)
C11 C12' 1.62(4)
C11 C14' 1.65(3)
C12' H12A 0.9800
C12' H12B 0.9800
C12' H12C 0.9800
C12 H12D 0.9800
C12 H12E 0.9800
C12 H12F 0.9800
C13 H13A 0.9800
C13 H13B 0.9800
C13 H13C 0.9800
C13' H13D 0.9800
C13' H13E 0.9800
C13' H13F 0.9800
C14' H14A 0.9800
C14' H14B 0.9800
C14' H14C 0.9800
C14 H14D 0.9800
C14 H14E 0.9800
C14 H14F 0.9800
C16 C19 1.467(14)
C16 C18 1.483(12)
C16 C17 1.559(17)
C17 H17A 0.9800
C17 H17B 0.9800
C17 H17C 0.9800
C18 H18A 0.9800
C18 H18B 0.9800
C18 H18C 0.9800
C19 H19A 0.9800
C19 H19B 0.9800
C19 H19C 0.9800
C20 C21 1.445(10)
C20 H20 0.9500
C21 C26 1.373(10)
C21 C22 1.425(11)
C22 C23 1.324(11)
C22 H22 0.9500
C23 C24 1.357(12)
C23 H23 0.9500
C24 C25 1.395(13)
C24 H24 0.9500
C25 C26 1.377(11)
C25 H25 0.9500
C26 H26 0.9500
B1 H1' 1.0000
